data_4339405
loop_
_publ_author_name
'Crimmin, Mark R.'
'Barrett, Anthony G. M.'
'Hill, Michael S.'
'Hitchcock, Peter B.'
'Procopiou, Panayiotis A.'

_publ_section_title
;
 Bis(diphenylphosphido) derivatives of the heavier group 2 elements.
;
_journal_issue 24
_journal_name_full 'Inorganic chemistry'
_journal_page_first 10410
_journal_page_last 10415
_journal_paper_doi 10.1021/ic701608x
_journal_volume 46
_journal_year 2007
_chemical_compound_source 'synthesis as described'
_chemical_formula_moiety 'C36 H44 Ca O6 P2'
_chemical_formula_sum 'C36 H44 Ca O6 P2'
_chemical_formula_weight 674.73
_chemical_name_systematic
;
 ?
;
_space_group_IT_number 61
_symmetry_cell_setting orthorhombic
_symmetry_Int_Tables_number 61
_symmetry_space_group_name_Hall '-P 2ac 2ab'
_symmetry_space_group_name_H-M 'P b c a'
_atom_sites_solution_hydrogens geom
_atom_sites_solution_primary direct
_atom_sites_solution_secondary difmap
_audit_conform_dict_location ftp://ftp.iucr.org/pub/cif_core.dic
_audit_conform_dict_name cif_core.dic
_audit_conform_dict_version 2.2
_audit_creation_date 2007-05-23T15:46:07-00:00
_audit_creation_method 'WinGX routine CIF_UPDATE'
_cell_angle_alpha 90
_cell_angle_beta 90
_cell_angle_gamma 90
_cell_formula_units_Z 4
_cell_length_a 11.2163(3)
_cell_length_b 20.0617(4)
_cell_length_c 15.4639(3)
_cell_measurement_reflns_used 21921
_cell_measurement_temperature 173(2)
_cell_measurement_theta_max 26.022
_cell_measurement_theta_min 3.395
_cell_measurement_wavelength 0.71073
_cell_volume 3479.66(13)
_computing_cell_refinement 'HKL Scalepack (Otwinowski & Minor 1997)'
_computing_data_collection 'Collect (Nonius BV, 1997-2000)'
_computing_data_reduction 'HKL Denzo and Scalepack (Otwinowski & Minor 1997)'
_computing_molecular_graphics 'Ortep-3 for Windows (Farrugia, 1997)'
_computing_publication_material 'WinGX publication routines (Farrugia, 1999)'
_computing_structure_refinement 'SHELXL-97 (Sheldrick, 1997)'
_computing_structure_solution 'SHELXS-97 (Sheldrick, 1997)'
_diffrn_ambient_temperature 173(2)
_diffrn_detector 'CCD plate'
_diffrn_measured_fraction_theta_full 0.997
_diffrn_measured_fraction_theta_max 0.997
_diffrn_measurement_device '95mm CCD camera on \k-goniostat'
_diffrn_measurement_device_type KappaCCD
_diffrn_measurement_method 'CCD rotation images, thick slices'
_diffrn_orient_matrix_type 'by Nonius Collect from scalepack cell'
_diffrn_orient_matrix_UB_11 -0.08301
_diffrn_orient_matrix_UB_12 -0.76859E-2
_diffrn_orient_matrix_UB_13 0.171946E-1
_diffrn_orient_matrix_UB_21 0.186559E-1
_diffrn_orient_matrix_UB_22 0.388363E-1
_diffrn_orient_matrix_UB_23 0.38467E-1
_diffrn_orient_matrix_UB_31 -0.266475E-1
_diffrn_orient_matrix_UB_32 0.511318E-1
_diffrn_orient_matrix_UB_33 -0.266324E-1
_diffrn_radiation_monochromator graphite
_diffrn_radiation_probe x-ray
_diffrn_radiation_type MoK\a
_diffrn_radiation_wavelength 0.71073
_diffrn_reflns_av_R_equivalents 0.0391
_diffrn_reflns_av_unetI/netI 0.0239
_diffrn_reflns_limit_h_max 13
_diffrn_reflns_limit_h_min -10
_diffrn_reflns_limit_k_max 24
_diffrn_reflns_limit_k_min -23
_diffrn_reflns_limit_l_max 19
_diffrn_reflns_limit_l_min -19
_diffrn_reflns_number 31994
_diffrn_reflns_theta_full 26.03
_diffrn_reflns_theta_max 26.03
_diffrn_reflns_theta_min 3.63
_diffrn_source 'Enraf Nonius FR590'
_exptl_absorpt_coefficient_mu 0.316
_exptl_absorpt_correction_T_max 0.9464
_exptl_absorpt_correction_T_min 0.8838
_exptl_absorpt_correction_type multi-scan
_exptl_absorpt_process_details
;
        [c.f. r.h. blessing, acta cryst. (1995), a51, 33-38]
;
_exptl_crystal_colour yellow
_exptl_crystal_density_diffrn 1.288
_exptl_crystal_density_method 'not measured'
_exptl_crystal_description prism
_exptl_crystal_F_000 1432
_exptl_crystal_size_max 0.3
_exptl_crystal_size_mid 0.3
_exptl_crystal_size_min 0.15
_refine_diff_density_max 0.664
_refine_diff_density_min -0.314
_refine_diff_density_rms 0.044
_refine_ls_extinction_method none
_refine_ls_goodness_of_fit_ref 1.048
_refine_ls_hydrogen_treatment constr
_refine_ls_matrix_type full
_refine_ls_number_parameters 205
_refine_ls_number_reflns 3417
_refine_ls_number_restraints 0
_refine_ls_restrained_S_all 1.048
_refine_ls_R_factor_all 0.0564
_refine_ls_R_factor_gt 0.0435
_refine_ls_shift/su_max 0.001
_refine_ls_shift/su_mean 0
_refine_ls_structure_factor_coef Fsqd
_refine_ls_weighting_details 'calc w=1/[\s^2^(Fo^2^)+(0.0459P)^2^+2.7523P] where P=(Fo^2^+2Fc^2^)/3'
_refine_ls_weighting_scheme calc
_refine_ls_wR_factor_gt 0.1036
_refine_ls_wR_factor_ref 0.1101
_reflns_number_gt 2855
_reflns_number_total 3417
_reflns_threshold_expression >2sigma(I)
_cod_data_source_file ic701608x-file002.cif
_cod_data_source_block (8)-may2407
_cod_database_code 4339405

loop_
_symmetry_equiv_pos_as_xyz
'x, y, z'
'-x+1/2, -y, z+1/2'
'x+1/2, -y+1/2, -z'
'-x, y+1/2, -z+1/2'
'-x, -y, -z'
'x-1/2, y, -z-1/2'
'-x-1/2, y-1/2, z'
'x, -y-1/2, z-1/2'

loop_
_atom_site_label
_atom_site_type_symbol
_atom_site_fract_x
_atom_site_fract_y
_atom_site_fract_z
_atom_site_U_iso_or_equiv
_atom_site_adp_type
_atom_site_occupancy
_atom_site_symmetry_multiplicity
_atom_site_calc_flag
_atom_site_refinement_flags
Ca Ca 0.5 0.5 0.5 0.02709(16) Uani 1 2 d S
P P 0.31215(5) 0.56770(3) 0.60407(4) 0.03533(17) Uani 1 1 d .
O1 O 0.52808(15) 0.59699(7) 0.38178(10) 0.0421(4) Uani 1 1 d .
O2 O 0.67241(15) 0.59040(8) 0.52054(11) 0.0467(4) Uani 1 1 d .
O3 O 0.63042(14) 0.49981(8) 0.64121(10) 0.0418(4) Uani 1 1 d .
C1 C 0.35943(18) 0.63711(10) 0.67214(13) 0.0317(5) Uani 1 1 d .
C2 C 0.45163(19) 0.62553(11) 0.73130(14) 0.0381(5) Uani 1 1 d .
H2 H 0.4932 0.5843 0.7289 0.046 Uiso 1 1 calc R
C3 C 0.4843(2) 0.67172(13) 0.79298(15) 0.0447(6) Uani 1 1 d .
H3 H 0.5475 0.6618 0.8318 0.054 Uiso 1 1 calc R
C4 C 0.4262(2) 0.73224(12) 0.79882(15) 0.0458(6) Uani 1 1 d .
H4 H 0.4474 0.7638 0.842 0.055 Uiso 1 1 calc R
C5 C 0.3366(2) 0.74577(11) 0.74040(15) 0.0442(6) Uani 1 1 d .
H5 H 0.2963 0.7874 0.743 0.053 Uiso 1 1 calc R
C6 C 0.3044(2) 0.69956(10) 0.67796(14) 0.0361(5) Uani 1 1 d .
H6 H 0.2432 0.7106 0.638 0.043 Uiso 1 1 calc R
C7 C 0.2052(2) 0.60646(11) 0.52946(13) 0.0360(5) Uani 1 1 d .
C8 C 0.0919(2) 0.57841(15) 0.52116(17) 0.0545(7) Uani 1 1 d .
H8 H 0.0719 0.5403 0.5546 0.065 Uiso 1 1 calc R
C9 C 0.0076(3) 0.6051(2) 0.4649(2) 0.0723(9) Uani 1 1 d .
H9 H -0.0684 0.5847 0.4593 0.087 Uiso 1 1 calc R
C10 C 0.0342(3) 0.66078(18) 0.41750(19) 0.0735(10) Uani 1 1 d .
H10 H -0.0246 0.6802 0.3812 0.088 Uiso 1 1 calc R
C11 C 0.1468(3) 0.68873(15) 0.42251(17) 0.0657(9) Uani 1 1 d .
H11 H 0.1661 0.7265 0.3882 0.079 Uiso 1 1 calc R
C12 C 0.2320(3) 0.66143(12) 0.47789(14) 0.0475(6) Uani 1 1 d .
H12 H 0.3094 0.6806 0.4805 0.057 Uiso 1 1 calc R
C13 C 0.6393(2) 0.63136(13) 0.3820(2) 0.0582(8) Uani 1 1 d .
H13B H 0.6348 0.6714 0.3448 0.07 Uiso 1 1 calc R
H13A H 0.7034 0.602 0.3598 0.07 Uiso 1 1 calc R
C14 C 0.6639(2) 0.65056(12) 0.4719(2) 0.0622(8) Uani 1 1 d .
H14B H 0.7395 0.6759 0.4755 0.075 Uiso 1 1 calc R
H14A H 0.5987 0.6789 0.4947 0.075 Uiso 1 1 calc R
C15 C 0.7200(3) 0.60144(16) 0.60487(17) 0.0619(8) Uani 1 1 d .
H15B H 0.6631 0.6274 0.6404 0.074 Uiso 1 1 calc R
H15A H 0.7958 0.6265 0.6012 0.074 Uiso 1 1 calc R
C16 C 0.7405(2) 0.53521(17) 0.64386(17) 0.0613(8) Uani 1 1 d .
H16B H 0.8024 0.5108 0.611 0.074 Uiso 1 1 calc R
H16A H 0.7679 0.5401 0.7044 0.074 Uiso 1 1 calc R
C17 C 0.6294(3) 0.44521(13) 0.70003(16) 0.0576(8) Uani 1 1 d .
H17B H 0.6559 0.46 0.758 0.069 Uiso 1 1 calc R
H17A H 0.6839 0.4097 0.6797 0.069 Uiso 1 1 calc R
C18 C 0.4937(3) 0.57983(13) 0.29609(15) 0.0569(8) Uani 1 1 d .
H18B H 0.5475 0.5451 0.2727 0.068 Uiso 1 1 calc R
H18A H 0.4982 0.6194 0.258 0.068 Uiso 1 1 calc R

loop_
_atom_site_aniso_label
_atom_site_aniso_U_11
_atom_site_aniso_U_22
_atom_site_aniso_U_33
_atom_site_aniso_U_23
_atom_site_aniso_U_13
_atom_site_aniso_U_12
Ca 0.0299(3) 0.0250(3) 0.0265(3) 0.0000(2) -0.0018(2) -0.0001(2)
P 0.0448(3) 0.0290(3) 0.0321(3) 0.0002(2) -0.0010(2) 0.0009(2)
O1 0.0508(10) 0.0338(8) 0.0417(9) 0.0087(7) 0.0054(7) 0.0016(7)
O2 0.0430(10) 0.0388(9) 0.0582(10) -0.0095(8) -0.0059(8) -0.0118(7)
O3 0.0415(9) 0.0475(9) 0.0363(8) -0.0066(7) -0.0131(7) 0.0064(7)
C1 0.0316(11) 0.0331(11) 0.0304(10) 0.0034(8) 0.0048(8) -0.0038(9)
C2 0.0311(11) 0.0423(12) 0.0408(12) 0.0039(10) 0.0028(10) 0.0013(9)
C3 0.0353(13) 0.0577(15) 0.0410(13) 0.0102(11) -0.0082(10) -0.0124(11)
C4 0.0549(15) 0.0407(13) 0.0417(13) -0.0023(10) -0.0067(11) -0.0189(11)
C5 0.0527(14) 0.0306(11) 0.0492(14) -0.0003(10) -0.0027(11) -0.0050(10)
C6 0.0378(12) 0.0332(11) 0.0375(12) 0.0025(9) -0.0047(9) -0.0021(9)
C7 0.0396(12) 0.0415(12) 0.0270(10) -0.0078(9) 0.0022(9) 0.0057(10)
C8 0.0452(15) 0.0664(18) 0.0518(15) -0.0120(13) -0.0015(12) 0.0011(13)
C9 0.0479(17) 0.103(3) 0.0664(19) -0.026(2) -0.0155(15) 0.0157(17)
C10 0.082(2) 0.091(2) 0.0486(17) -0.0268(17) -0.0270(16) 0.048(2)
C11 0.108(3) 0.0535(16) 0.0360(13) -0.0070(12) -0.0095(15) 0.0320(17)
C12 0.0653(17) 0.0433(13) 0.0339(12) -0.0022(10) -0.0009(11) 0.0094(12)
C13 0.0476(15) 0.0402(13) 0.087(2) 0.0272(14) 0.0148(14) -0.0015(12)
C14 0.0470(15) 0.0304(13) 0.109(2) -0.0022(14) 0.0002(16) -0.0128(11)
C15 0.0501(16) 0.079(2) 0.0570(16) -0.0319(15) 0.0054(13) -0.0321(15)
C16 0.0358(14) 0.106(2) 0.0419(14) -0.0212(15) -0.0108(12) -0.0064(15)
C17 0.087(2) 0.0483(15) 0.0374(13) -0.0054(11) -0.0249(14) 0.0269(14)
C18 0.098(2) 0.0402(13) 0.0322(12) 0.0115(10) 0.0053(14) 0.0131(14)

loop_
_atom_type_symbol
_atom_type_description
_atom_type_scat_dispersion_real
_atom_type_scat_dispersion_imag
_atom_type_scat_source
C C 0.0033 0.0016 'International Tables Vol C Tables 4.2.6.8 and 6.1.1.4'
H H 0 0 'International Tables Vol C Tables 4.2.6.8 and 6.1.1.4'
Ca Ca 0.2262 0.3064 'International Tables Vol C Tables 4.2.6.8 and 6.1.1.4'
O O 0.0106 0.006 'International Tables Vol C Tables 4.2.6.8 and 6.1.1.4'
P P 0.1023 0.0942 'International Tables Vol C Tables 4.2.6.8 and 6.1.1.4'

loop_
_geom_angle_atom_site_label_1
_geom_angle_atom_site_label_2
_geom_angle_atom_site_label_3
_geom_angle
_geom_angle_site_symmetry_1
_geom_angle_site_symmetry_3
O3 Ca O3 180 5_666 .
O3 Ca O2 59.94(5) 5_666 5_666
O3 Ca O2 120.06(5) . 5_666
O3 Ca O2 120.06(5) 5_666 .
O3 Ca O2 59.94(5) . .
O2 Ca O2 180 5_666 .
O3 Ca O1 59.94(5) 5_666 .
O3 Ca O1 120.06(5) . .
O2 Ca O1 119.70(5) 5_666 .
O2 Ca O1 60.30(5) . .
O3 Ca O1 120.06(5) 5_666 5_666
O3 Ca O1 59.94(5) . 5_666
O2 Ca O1 60.30(5) 5_666 5_666
O2 Ca O1 119.70(5) . 5_666
O1 Ca O1 180.00(4) . 5_666
O3 Ca P 93.13(4) 5_666 .
O3 Ca P 86.87(4) . .
O2 Ca P 82.05(4) 5_666 .
O2 Ca P 97.95(4) . .
O1 Ca P 96.91(4) . .
O1 Ca P 83.09(4) 5_666 .
O3 Ca P 86.87(4) 5_666 5_666
O3 Ca P 93.13(4) . 5_666
O2 Ca P 97.95(4) 5_666 5_666
O2 Ca P 82.05(4) . 5_666
O1 Ca P 83.09(4) . 5_666
O1 Ca P 96.91(4) 5_666 5_666
P Ca P 180 . 5_666
C1 P C7 103.25(10) . .
C1 P Ca 117.01(7) . .
C7 P Ca 108.40(7) . .
C18 O1 C13 110.9(2) . .
C18 O1 Ca 115.26(13) . .
C13 O1 Ca 116.82(14) . .
C14 O2 C15 112.1(2) . .
C14 O2 Ca 117.64(14) . .
C15 O2 Ca 119.03(14) . .
C16 O3 C17 111.8(2) . .
C16 O3 Ca 120.36(14) . .
C17 O3 Ca 121.84(14) . .
C2 C1 C6 115.61(19) . .
C2 C1 P 117.72(16) . .
C6 C1 P 126.31(16) . .
C3 C2 C1 122.5(2) . .
C3 C2 H2 118.8 . .
C1 C2 H2 118.8 . .
C2 C3 C4 120.7(2) . .
C2 C3 H3 119.7 . .
C4 C3 H3 119.7 . .
C5 C4 C3 118.3(2) . .
C5 C4 H4 120.8 . .
C3 C4 H4 120.8 . .
C4 C5 C6 121.0(2) . .
C4 C5 H5 119.5 . .
C6 C5 H5 119.5 . .
C5 C6 C1 121.9(2) . .
C5 C6 H6 119 . .
C1 C6 H6 119 . .
C12 C7 C8 117.6(2) . .
C12 C7 P 123.58(19) . .
C8 C7 P 118.80(19) . .
C9 C8 C7 121.4(3) . .
C9 C8 H8 119.3 . .
C7 C8 H8 119.3 . .
C10 C9 C8 120.0(3) . .
C10 C9 H9 120 . .
C8 C9 H9 120 . .
C9 C10 C11 120.0(3) . .
C9 C10 H10 120 . .
C11 C10 H10 120 . .
C10 C11 C12 120.0(3) . .
C10 C11 H11 120 . .
C12 C11 H11 120 . .
C11 C12 C7 120.9(3) . .
C11 C12 H12 119.5 . .
C7 C12 H12 119.5 . .
O1 C13 C14 107.1(2) . .
O1 C13 H13B 110.3 . .
C14 C13 H13B 110.3 . .
O1 C13 H13A 110.3 . .
C14 C13 H13A 110.3 . .
H13B C13 H13A 108.6 . .
O2 C14 C13 106.8(2) . .
O2 C14 H14B 110.4 . .
C13 C14 H14B 110.4 . .
O2 C14 H14A 110.4 . .
C13 C14 H14A 110.4 . .
H14B C14 H14A 108.6 . .
O2 C15 C16 107.0(2) . .
O2 C15 H15B 110.3 . .
C16 C15 H15B 110.3 . .
O2 C15 H15A 110.3 . .
C16 C15 H15A 110.3 . .
H15B C15 H15A 108.6 . .
O3 C16 C15 107.5(2) . .
O3 C16 H16B 110.2 . .
C15 C16 H16B 110.2 . .
O3 C16 H16A 110.2 . .
C15 C16 H16A 110.2 . .
H16B C16 H16A 108.5 . .
O3 C17 C18 107.2(2) . 5_666
O3 C17 H17B 110.3 . .
C18 C17 H17B 110.3 5_666 .
O3 C17 H17A 110.3 . .
C18 C17 H17A 110.3 5_666 .
H17B C17 H17A 108.5 . .
O1 C18 C17 107.4(2) . 5_666
O1 C18 H18B 110.2 . .
C17 C18 H18B 110.2 5_666 .
O1 C18 H18A 110.2 . .
C17 C18 H18A 110.2 5_666 .
H18B C18 H18A 108.5 . .

loop_
_geom_bond_atom_site_label_1
_geom_bond_atom_site_label_2
_geom_bond_distance
_geom_bond_site_symmetry_2
Ca O3 2.6283(14) .
Ca O2 2.6700(15) .
Ca O1 2.6883(14) .
Ca P 2.9789(6) .
P C1 1.824(2) .
P C7 1.837(2) .
O1 C18 1.422(3) .
O1 C13 1.425(3) .
O2 C14 1.425(3) .
O2 C15 1.426(3) .
O3 C16 1.425(3) .
O3 C17 1.424(3) .
C1 C2 1.400(3) .
C1 C6 1.400(3) .
C2 C3 1.379(3) .
C2 H2 0.95 .
C3 C4 1.381(4) .
C3 H3 0.95 .
C4 C5 1.379(3) .
C4 H4 0.95 .
C5 C6 1.386(3) .
C5 H5 0.95 .
C6 H6 0.95 .
C7 C12 1.394(3) .
C7 C8 1.395(3) .
C8 C9 1.392(4) .
C8 H8 0.95 .
C9 C10 1.368(5) .
C9 H9 0.95 .
C10 C11 1.384(5) .
C10 H10 0.95 .
C11 C12 1.395(4) .
C11 H11 0.95 .
C12 H12 0.95 .
C13 C14 1.469(4) .
C13 H13B 0.99 .
C13 H13A 0.99 .
C14 H14B 0.99 .
C14 H14A 0.99 .
C15 C16 1.477(4) .
C15 H15B 0.99 .
C15 H15A 0.99 .
C16 H16B 0.99 .
C16 H16A 0.99 .
C17 C18 1.471(4) 5_666
C17 H17B 0.99 .
C17 H17A 0.99 .
C18 C17 1.471(4) 5_666
C18 H18B 0.99 .
C18 H18A 0.99 .
